data_3000227
loop_
_publ_author_name
'Reiner, G.'
'Wartchow, R.'

_publ_contact_author
;    
    Concerning the crystal structure :
    Rudolf Wartchow
    Institut f\"ur Anorganische Chemie
    Leibniz-Universit\"at Hannover
    Callinstr. 9
    D-30167 Hannover
;
_publ_section_related_literature
;    
 Reiner, G., Wartchow, R. (2019) .
 Ueber Kaliumchlorat, K Cl O3, Rubidiumchlorat, Rb Cl O3,
 und Caesiumchlorat, Cs Cl O3 .
 Institutionelles Repositorium der Leibniz-Universitaet Hannover
;
_publ_section_title
;
 On Potassiumchlorate, K Cl O3, Rubidiumchlorate, Rb Cl O3, and
 Cesiumchlorate, Cs Cl O3 . III. Crystal structure of high-temperature Rb
 Cl O3
;
_journal_name_full 'Institutionelles Repositorium der Leibniz Universitaet Hannover'
_journal_paper_doi 10.15488/4740
_journal_year 2019
_chemical_compound_source synthetic
_chemical_formula_moiety 'Cl O3, Rb'
_chemical_formula_sum 'Cl O3 Rb'
_chemical_formula_weight 168.92
_chemical_name_systematic
;    
   rubidium chlorate(V)
;
_space_group_IT_number 62
_symmetry_cell_setting orthorhombic
_symmetry_Int_Tables_number 62
_symmetry_space_group_name_Hall '-P 2ac 2n'
_symmetry_space_group_name_H-M 'P n m a'
_audit_creation_method SHELXL-97
_cell_angle_alpha 90.00
_cell_angle_beta 90.00
_cell_angle_gamma 90.00
_cell_formula_units_Z 4
_cell_length_a 9.367(3)
_cell_length_b 5.894(1)
_cell_length_c 7.610(2)
_cell_measurement_temperature 600(10)
_cell_volume 420.14(19)
_computing_cell_refinement 'Stoe DIF4'
_computing_data_collection 'Stoe DIF4'
_computing_data_reduction 'Stoe REDU4'
_computing_molecular_graphics 'PLATON (Spek, 1990)'
_computing_publication_material
;    
 The CIF given by SHELXL was edited and finally checked with PLATON
;
_computing_structure_refinement 'SHELXL97  (Sheldrick, 1997)'
_diffrn_ambient_temperature 600(10)
_diffrn_measured_fraction_theta_full 0.486
_diffrn_measured_fraction_theta_max 0.486
_diffrn_measurement_device_type 'Stoe four circle diffractometer '
_diffrn_measurement_method 'background-peak-background method'
_diffrn_radiation_monochromator graphite
_diffrn_radiation_source 'fine-focus sealed tube'
_diffrn_radiation_type MoK\a
_diffrn_radiation_wavelength 0.71073
_diffrn_reflns_av_R_equivalents 0.1362
_diffrn_reflns_av_sigmaI/netI 0.1078
_diffrn_reflns_limit_h_max 8
_diffrn_reflns_limit_h_min -8
_diffrn_reflns_limit_k_max 5
_diffrn_reflns_limit_k_min -5
_diffrn_reflns_limit_l_max 2
_diffrn_reflns_limit_l_min -2
_diffrn_reflns_number 211
_diffrn_reflns_theta_full 19.92
_diffrn_reflns_theta_max 19.92
_diffrn_reflns_theta_min 3.45
_diffrn_standards_decay_% 0
_diffrn_standards_number 0
_exptl_absorpt_coefficient_mu 12.3
_exptl_absorpt_correction_type none
_exptl_crystal_colour colourless
_exptl_crystal_density_diffrn 2.671
_exptl_crystal_F_000 312
_refine_diff_density_max 0.435
_refine_diff_density_min -0.293
_refine_diff_density_rms 0.128
_refine_ls_extinction_coef 0.022(6)
_refine_ls_extinction_expression Fc^*^=kFc[1+0.001xFc^2^\l^3^/sin(2\q)]^-1/4^
_refine_ls_extinction_method SHELXL
_refine_ls_goodness_of_fit_ref 1.493
_refine_ls_matrix_type full
_refine_ls_number_parameters 25
_refine_ls_number_reflns 108
_refine_ls_number_restraints 12
_refine_ls_restrained_S_all 1.396
_refine_ls_R_factor_all 0.0745
_refine_ls_R_factor_gt 0.0556
_refine_ls_shift/su_max 0.000
_refine_ls_shift/su_mean 0.000
_refine_ls_structure_factor_coef Fsqd
_refine_ls_weighting_details 'calc w=1/[\s^2^(Fo^2^)+(0.0200P)^2^+1.0000P] where P=(Fo^2^+2Fc^2^)/3'
_refine_ls_weighting_scheme calc
_refine_ls_wR_factor_gt 0.0883
_refine_ls_wR_factor_ref 0.0978
_reflns_number_gt 81
_reflns_number_total 108
_reflns_threshold_expression >2sigma(I)
_journal_article_reference '16 S'
_cod_data_source_file reinrb.ci4
_cod_data_source_block wart_reinrb
_cod_depositor_comments
;Releasing structure 3000227 into public domain as published material
 per request from Rudolf Wartchow.
;
_cod_database_code 3000227

loop_
_symmetry_equiv_pos_as_xyz
'x, y, z'
'-x+1/2, y+1/2, z+1/2'
'x, -y+1/2, z'
'-x+1/2, -y, z+1/2'
'-x, -y, -z'
'x-1/2, -y-1/2, -z-1/2'
'-x, y-1/2, -z'
'x-1/2, y, -z-1/2'

loop_
_atom_site_label
_atom_site_type_symbol
_atom_site_fract_x
_atom_site_fract_y
_atom_site_fract_z
_atom_site_U_iso_or_equiv
_atom_site_adp_type
_atom_site_occupancy
_atom_site_symmetry_multiplicity
_atom_site_calc_flag
_atom_site_refinement_flags
_atom_site_disorder_assembly
_atom_site_disorder_group
Rb Rb 0.1737(2) 0.2500 0.1480(6) 0.114(4) Uani 1 2 d S . .
Cl Cl 0.0616(6) 0.2500 0.6616(11) 0.116(7) Uani 1 2 d SD . .
O1 O 0.1891(16) 0.2500 0.554(2) 0.163(5) Uiso 0.80 2 d SPD A 1
O2 O 0.0714(11) 0.05320(9) 0.7748(10) 0.163(5) Uiso 0.80 1 d PD A 1
O1' O -0.0910(16) 0.2500 0.692(12) 0.163(5) Uiso 0.20 2 d SPD A 2
O2' O 0.118(5) 0.05319(9) 0.752(5) 0.163(5) Uiso 0.20 1 d PD A 2

loop_
_atom_site_aniso_label
_atom_site_aniso_U_11
_atom_site_aniso_U_22
_atom_site_aniso_U_33
_atom_site_aniso_U_23
_atom_site_aniso_U_13
_atom_site_aniso_U_12
Rb 0.128(2) 0.111(2) 0.104(12) 0.000 -0.004(3) 0.000
Cl 0.144(5) 0.099(4) 0.11(2) 0.000 -0.034(8) 0.000

loop_
_atom_type_symbol
_atom_type_description
_atom_type_scat_dispersion_real
_atom_type_scat_dispersion_imag
_atom_type_scat_source
Rb Rb -0.9393 2.9676 'International Tables Vol C Tables 4.2.6.8 and 6.1.1.4'
Cl Cl 0.1484 0.1585 'International Tables Vol C Tables 4.2.6.8 and 6.1.1.4'
O O 0.0106 0.0060 'International Tables Vol C Tables 4.2.6.8 and 6.1.1.4'

loop_
_geom_bond_atom_site_label_1
_geom_bond_atom_site_label_2
_geom_bond_distance
_geom_bond_site_symmetry_2
Rb O2' 2.76(4) 2_554
Rb O2' 2.76(4) 4_554
Rb O2 2.968(8) 5_556
Rb O2 2.968(8) 7_566
Rb O1 3.094(16) .
Rb O2 3.135(8) 2_554
Rb O2 3.135(8) 4_554
Rb O2 3.214(10) 1_554
Rb O2 3.214(10) 3_554
Rb O1' 3.28(3) 5_566
Rb O1' 3.28(3) 5_556
Rb O2' 3.27(3) 1_554
